data_4069098
loop_
_publ_author_name
'Shima, Takanori'
'Hou, Zhaomin'

_publ_section_title
;
 Rare Earth/d-Transition Metal Heteromultimetallic Polyhydride Complexes
 Based on Half-Sandwich Rare Earth Moieties
;
_journal_issue 7
_journal_name_full Organometallics
_journal_page_first 2244
_journal_paper_doi 10.1021/om900024q
_journal_volume 28
_journal_year 2009
_chemical_formula_sum 'C36 H65 Lu O Si W2'
_chemical_formula_weight 1084.64
_chemical_name_systematic
; 
 ? 
;
_space_group_IT_number 14
_symmetry_cell_setting monoclinic
_symmetry_space_group_name_Hall '-P 2ybc'
_symmetry_space_group_name_H-M 'P 1 21/c 1'
_atom_sites_solution_hydrogens geom
_atom_sites_solution_primary direct
_atom_sites_solution_secondary difmap
_audit_creation_method SHELXL-97
_cell_angle_alpha 90.00
_cell_angle_beta 112.4330(10)
_cell_angle_gamma 90.00
_cell_formula_units_Z 4
_cell_length_a 22.1508(15)
_cell_length_b 8.6388(6)
_cell_length_c 21.9077(15)
_cell_measurement_temperature 163(2)
_cell_volume 3874.9(5)
_computing_structure_refinement 'SHELXL-97 (Sheldrick, 1997)'
_computing_structure_solution 'SHELXS-97 (Sheldrick, 1990)'
_diffrn_ambient_temperature 163(2)
_diffrn_measured_fraction_theta_full 0.971
_diffrn_measured_fraction_theta_max 0.971
_diffrn_radiation_monochromator graphite
_diffrn_radiation_source 'fine-focus sealed tube'
_diffrn_radiation_type MoK\a
_diffrn_radiation_wavelength 0.71073
_diffrn_reflns_av_R_equivalents 0.0299
_diffrn_reflns_av_sigmaI/netI 0.0356
_diffrn_reflns_limit_h_max 25
_diffrn_reflns_limit_h_min -28
_diffrn_reflns_limit_k_max 10
_diffrn_reflns_limit_k_min -11
_diffrn_reflns_limit_l_max 28
_diffrn_reflns_limit_l_min -12
_diffrn_reflns_number 22791
_diffrn_reflns_theta_full 27.52
_diffrn_reflns_theta_max 27.52
_diffrn_reflns_theta_min 1.87
_exptl_absorpt_coefficient_mu 8.506
_exptl_absorpt_correction_T_max 0.1846
_exptl_absorpt_correction_T_min 0.1846
_exptl_absorpt_correction_type empirical
_exptl_crystal_density_diffrn 1.859
_exptl_crystal_density_method 'not measured'
_exptl_crystal_F_000 2088
_exptl_crystal_size_max 0.30
_exptl_crystal_size_mid 0.30
_exptl_crystal_size_min 0.30
_refine_diff_density_max 2.686
_refine_diff_density_min -1.230
_refine_diff_density_rms 0.196
_refine_ls_extinction_method none
_refine_ls_goodness_of_fit_ref 1.069
_refine_ls_hydrogen_treatment mixed
_refine_ls_matrix_type full
_refine_ls_number_parameters 344
_refine_ls_number_reflns 8659
_refine_ls_number_restraints 18
_refine_ls_restrained_S_all 1.068
_refine_ls_R_factor_all 0.0561
_refine_ls_R_factor_gt 0.0398
_refine_ls_shift/su_max 0.000
_refine_ls_shift/su_mean 0.000
_refine_ls_structure_factor_coef Fsqd
_refine_ls_weighting_details 'calc w=1/[\s^2^(Fo^2^)+(0.0452P)^2^+12.5077P] where P=(Fo^2^+2Fc^2^)/3'
_refine_ls_weighting_scheme calc
_refine_ls_wR_factor_gt 0.0873
_refine_ls_wR_factor_ref 0.0923
_reflns_number_gt 6870
_reflns_number_total 8659
_reflns_threshold_expression >2sigma(I)
_cod_data_source_file om900024q_si_002.cif
_cod_data_source_block complex1b
_cod_original_sg_symbol_H-M P2(1)/c
_cod_database_code 4069098

loop_
_symmetry_equiv_pos_as_xyz
'x, y, z'
'-x, y+1/2, -z+1/2'
'-x, -y, -z'
'x, -y-1/2, z-1/2'

loop_
_atom_site_label
_atom_site_type_symbol
_atom_site_fract_x
_atom_site_fract_y
_atom_site_fract_z
_atom_site_U_iso_or_equiv
_atom_site_adp_type
_atom_site_occupancy
_atom_site_symmetry_multiplicity
_atom_site_calc_flag
_atom_site_refinement_flags
_atom_site_disorder_assembly
_atom_site_disorder_group
Lu1 Lu 0.216803(12) 0.30310(4) -0.015925(13) 0.02377(8) Uani 1 1 d D A .
W1 W 0.350126(12) 0.40799(4) 0.060832(14) 0.02778(8) Uani 1 1 d D . .
W2 W 0.269526(12) 0.40183(4) 0.122518(13) 0.02617(8) Uani 1 1 d D A .
O1 O 0.1651(2) 0.5063(6) -0.0858(2) 0.0331(11) Uani 1 1 d . . .
Si1 Si 0.03005(9) 0.1955(3) -0.10940(10) 0.0317(4) Uani 1 1 d . A .
C1 C 0.1173(3) 0.1325(8) -0.0832(3) 0.0265(15) Uani 1 1 d . . .
C2 C 0.1517(3) 0.0489(8) -0.0247(3) 0.0280(15) Uani 1 1 d . A .
C3 C 0.2127(3) -0.0004(10) -0.0246(4) 0.0348(17) Uani 1 1 d . . .
C4 C 0.2159(4) 0.0547(9) -0.0854(4) 0.0337(17) Uani 1 1 d . A .
C5 C 0.1569(4) 0.1331(9) -0.1209(3) 0.0312(16) Uani 1 1 d . A .
C6 C 0.1264(4) -0.0002(10) 0.0268(4) 0.0378(18) Uani 1 1 d . . .
H6A H 0.1626 -0.0040 0.0700 0.057 Uiso 1 1 calc R A .
H6B H 0.1065 -0.1030 0.0157 0.057 Uiso 1 1 calc R . .
H6C H 0.0936 0.0743 0.0283 0.057 Uiso 1 1 calc R . .
C7 C 0.2644(4) -0.0883(10) 0.0273(4) 0.047(2) Uani 1 1 d . A .
H7A H 0.2570 -0.0831 0.0687 0.071 Uiso 1 1 calc R . .
H7B H 0.3071 -0.0433 0.0341 0.071 Uiso 1 1 calc R . .
H7C H 0.2633 -0.1966 0.0136 0.071 Uiso 1 1 calc R . .
C8 C 0.2698(4) 0.0220(12) -0.1090(5) 0.052(2) Uani 1 1 d . . .
H8A H 0.2598 -0.0727 -0.1356 0.078 Uiso 1 1 calc R A .
H8B H 0.3110 0.0085 -0.0709 0.078 Uiso 1 1 calc R . .
H8C H 0.2740 0.1089 -0.1359 0.078 Uiso 1 1 calc R . .
C9 C 0.1381(4) 0.1939(13) -0.1912(4) 0.050(2) Uani 1 1 d . . .
H9A H 0.1021 0.1317 -0.2215 0.075 Uiso 1 1 calc R A .
H9B H 0.1758 0.1868 -0.2041 0.075 Uiso 1 1 calc R . .
H9C H 0.1242 0.3022 -0.1933 0.075 Uiso 1 1 calc R . .
C10 C 0.0030(4) 0.3300(10) -0.1817(4) 0.046(2) Uani 1 1 d . . .
H10A H 0.0337 0.4167 -0.1728 0.068 Uiso 1 1 calc R A .
H10B H -0.0407 0.3695 -0.1890 0.068 Uiso 1 1 calc R . .
H10C H 0.0018 0.2743 -0.2211 0.068 Uiso 1 1 calc R . .
C11 C -0.0247(4) 0.0220(10) -0.1338(4) 0.043(2) Uani 1 1 d . . .
H11A H -0.0213 -0.0264 -0.1728 0.065 Uiso 1 1 calc R A .
H11B H -0.0700 0.0541 -0.1441 0.065 Uiso 1 1 calc R . .
H11C H -0.0115 -0.0525 -0.0973 0.065 Uiso 1 1 calc R . .
C12 C 0.0153(4) 0.2967(11) -0.0411(4) 0.045(2) Uani 1 1 d . . .
H12A H 0.0109 0.2200 -0.0101 0.068 Uiso 1 1 calc R A .
H12B H -0.0249 0.3578 -0.0594 0.068 Uiso 1 1 calc R . .
H12C H 0.0521 0.3654 -0.0179 0.068 Uiso 1 1 calc R . .
C13A C 0.4312(2) 0.3295(7) 0.0229(3) 0.027(4) Uiso 0.433(13) 1 d PG A 1
C14A C 0.4556(2) 0.3197(6) 0.0935(3) 0.023(4) Uiso 0.433(13) 1 d PG A 1
C15A C 0.4553(2) 0.4723(6) 0.1188(2) 0.033(5) Uiso 0.433(13) 1 d PG A 1
C16A C 0.4307(2) 0.5764(6) 0.0640(3) 0.050(5) Uiso 0.433(13) 1 d PG A 1
C17A C 0.4158(2) 0.4882(7) 0.0047(2) 0.039(4) Uiso 0.433(13) 1 d PG A 1
C18A C 0.4230(4) 0.1950(11) -0.0244(4) 0.065(7) Uiso 0.433(13) 1 d PG A 1
C19A C 0.4779(4) 0.1729(8) 0.1343(4) 0.059(6) Uiso 0.433(13) 1 d PG A 1
C20A C 0.4772(4) 0.5161(10) 0.1914(3) 0.066(7) Uiso 0.433(13) 1 d PG A 1
C21A C 0.4219(4) 0.7503(8) 0.0680(5) 0.088(10) Uiso 0.433(13) 1 d PG A 1
C22A C 0.3885(4) 0.5518(12) -0.0654(3) 0.083(9) Uiso 0.433(13) 1 d PG A 1
C13 C 0.4280(2) 0.3899(7) 0.0107(2) 0.037(3) Uiso 0.567(13) 1 d PG A 2
C14 C 0.4542(2) 0.3223(6) 0.0752(3) 0.042(4) Uiso 0.567(13) 1 d PG A 2
C15 C 0.4614(2) 0.4426(6) 0.1224(2) 0.043(5) Uiso 0.567(13) 1 d PG A 2
C16 C 0.4397(2) 0.5845(6) 0.0871(3) 0.031(3) Uiso 0.567(13) 1 d PG A 2
C17 C 0.4191(2) 0.5519(7) 0.0180(3) 0.032(3) Uiso 0.567(13) 1 d PG A 2
C18 C 0.4125(4) 0.3045(11) -0.0543(4) 0.066(5) Uiso 0.567(13) 1 d PG A 2
C19 C 0.4713(4) 0.1524(8) 0.0908(5) 0.068(6) Uiso 0.567(13) 1 d PG A 2
C20 C 0.4875(4) 0.4230(10) 0.1970(3) 0.047(4) Uiso 0.567(13) 1 d PG A 2
C21 C 0.4387(4) 0.7422(8) 0.1176(5) 0.044(4) Uiso 0.567(13) 1 d PG A 2
C22 C 0.3923(4) 0.6690(11) -0.0378(4) 0.059(5) Uiso 0.567(13) 1 d PG A 2
C23 C 0.2237(4) 0.5474(9) 0.1818(4) 0.0347(17) Uani 1 1 d . . .
C24 C 0.1990(3) 0.3954(9) 0.1759(3) 0.0308(16) Uani 1 1 d . A .
C25 C 0.2528(4) 0.2923(10) 0.2099(4) 0.0417(19) Uani 1 1 d . . .
C26 C 0.3086(4) 0.3863(13) 0.2367(4) 0.053(3) Uani 1 1 d . A .
C27 C 0.2907(4) 0.5421(12) 0.2198(4) 0.047(2) Uani 1 1 d . A .
C28 C 0.1832(5) 0.6913(12) 0.1616(5) 0.060(3) Uani 1 1 d . A .
H28A H 0.1679 0.7209 0.1965 0.090 Uiso 1 1 calc R . .
H28B H 0.1456 0.6720 0.1206 0.090 Uiso 1 1 calc R . .
H28C H 0.2097 0.7753 0.1547 0.090 Uiso 1 1 calc R . .
C29 C 0.1284(4) 0.3518(12) 0.1445(4) 0.048(2) Uani 1 1 d . . .
H29A H 0.1059 0.3828 0.1734 0.072 Uiso 1 1 calc R A .
H29B H 0.1246 0.2395 0.1377 0.072 Uiso 1 1 calc R . .
H29C H 0.1085 0.4045 0.1018 0.072 Uiso 1 1 calc R . .
C30 C 0.2476(7) 0.1233(12) 0.2222(5) 0.081(4) Uani 1 1 d . A .
H30A H 0.2850 0.0684 0.2191 0.121 Uiso 1 1 calc R . .
H30B H 0.2071 0.0821 0.1891 0.121 Uiso 1 1 calc R . .
H30C H 0.2472 0.1087 0.2664 0.121 Uiso 1 1 calc R . .
C31 C 0.3770(5) 0.3329(18) 0.2795(4) 0.090(5) Uani 1 1 d . . .
H31A H 0.3832 0.3410 0.3261 0.135 Uiso 1 1 calc R A .
H31B H 0.4091 0.3982 0.2710 0.135 Uiso 1 1 calc R . .
H31C H 0.3828 0.2250 0.2690 0.135 Uiso 1 1 calc R . .
C32 C 0.3347(6) 0.6832(15) 0.2406(5) 0.082(4) Uani 1 1 d . . .
H32A H 0.3284 0.7477 0.2019 0.123 Uiso 1 1 calc R A .
H32B H 0.3804 0.6499 0.2605 0.123 Uiso 1 1 calc R . .
H32C H 0.3238 0.7431 0.2730 0.123 Uiso 1 1 calc R . .
C33 C 0.1266(4) 0.6248(10) -0.0716(4) 0.0415(19) Uani 1 1 d . A .
H33A H 0.1540 0.6881 -0.0334 0.050 Uiso 1 1 calc R . .
H33B H 0.0907 0.5780 -0.0613 0.050 Uiso 1 1 calc R . .
C34 C 0.0992(4) 0.7235(11) -0.1334(4) 0.051(2) Uani 1 1 d . . .
H34A H 0.1033 0.8350 -0.1222 0.061 Uiso 1 1 calc R A .
H34B H 0.0527 0.6989 -0.1589 0.061 Uiso 1 1 calc R . .
C35 C 0.1412(4) 0.6807(11) -0.1726(4) 0.052(2) Uani 1 1 d . A .
H35A H 0.1153 0.6221 -0.2130 0.063 Uiso 1 1 calc R . .
H35B H 0.1591 0.7746 -0.1854 0.063 Uiso 1 1 calc R . .
C36 C 0.1948(4) 0.5824(12) -0.1261(4) 0.050(2) Uani 1 1 d . A .
H36A H 0.2101 0.5058 -0.1505 0.060 Uiso 1 1 calc R . .
H36B H 0.2322 0.6470 -0.0986 0.060 Uiso 1 1 calc R . .
H1 H 0.314(3) 0.550(7) 0.098(3) 0.05(3) Uiso 1 1 d D . .
H2 H 0.335(3) 0.280(8) 0.119(3) 0.04(2) Uiso 1 1 d D . .
H5 H 0.233(4) 0.231(6) 0.089(2) 0.05(2) Uiso 1 1 d D . .
H4 H 0.3245(19) 0.237(6) 0.020(3) 0.05(2) Uiso 1 1 d D . .
H6 H 0.209(3) 0.484(6) 0.056(2) 0.029(19) Uiso 1 1 d D . .
H3 H 0.293(2) 0.488(6) -0.008(3) 0.027(18) Uiso 1 1 d D . .

loop_
_atom_site_aniso_label
_atom_site_aniso_U_11
_atom_site_aniso_U_22
_atom_site_aniso_U_33
_atom_site_aniso_U_23
_atom_site_aniso_U_13
_atom_site_aniso_U_12
Lu1 0.01712(13) 0.03161(16) 0.02283(13) -0.00074(12) 0.00788(10) -0.00453(12)
W1 0.01582(13) 0.03592(17) 0.03086(15) -0.00146(13) 0.00807(11) -0.00434(11)
W2 0.01970(13) 0.03495(16) 0.02256(13) -0.00119(12) 0.00660(10) -0.00135(11)
O1 0.035(3) 0.030(3) 0.032(3) 0.002(2) 0.011(2) 0.000(2)
Si1 0.0198(9) 0.0404(12) 0.0301(10) -0.0003(9) 0.0040(7) -0.0062(8)
C1 0.021(3) 0.029(4) 0.028(3) 0.002(3) 0.008(3) -0.005(3)
C2 0.024(3) 0.032(4) 0.028(3) -0.004(3) 0.010(3) -0.005(3)
C3 0.025(3) 0.043(4) 0.035(4) -0.012(4) 0.011(3) -0.006(3)
C4 0.033(4) 0.030(4) 0.044(4) -0.013(3) 0.021(3) -0.008(3)
C5 0.036(4) 0.037(4) 0.025(3) -0.009(3) 0.016(3) -0.016(3)
C6 0.031(4) 0.051(5) 0.035(4) 0.002(4) 0.017(3) -0.008(4)
C7 0.029(4) 0.046(5) 0.060(5) 0.011(4) 0.009(4) 0.009(4)
C8 0.039(5) 0.063(6) 0.064(6) -0.021(5) 0.031(4) -0.011(4)
C9 0.039(4) 0.089(7) 0.023(4) 0.001(4) 0.014(3) -0.019(5)
C10 0.033(4) 0.048(5) 0.044(5) 0.008(4) 0.003(4) -0.006(4)
C11 0.030(4) 0.044(5) 0.054(5) -0.003(4) 0.014(4) -0.014(4)
C12 0.034(4) 0.058(6) 0.039(4) -0.002(4) 0.009(3) 0.005(4)
C23 0.035(4) 0.042(5) 0.027(4) -0.002(3) 0.012(3) -0.001(3)
C24 0.027(3) 0.044(4) 0.022(3) 0.001(3) 0.010(3) -0.003(3)
C25 0.063(5) 0.038(5) 0.028(4) 0.008(4) 0.022(4) 0.013(4)
C26 0.030(4) 0.101(8) 0.022(4) -0.008(5) 0.005(3) 0.018(5)
C27 0.040(4) 0.072(7) 0.030(4) -0.011(4) 0.014(3) -0.007(4)
C28 0.081(7) 0.057(6) 0.051(5) 0.002(5) 0.034(5) 0.024(5)
C29 0.036(4) 0.076(7) 0.038(4) -0.007(4) 0.021(4) -0.011(4)
C30 0.158(13) 0.047(6) 0.066(7) 0.017(5) 0.074(8) 0.021(7)
C31 0.050(6) 0.180(14) 0.031(5) 0.015(7) 0.006(4) 0.056(8)
C32 0.076(7) 0.115(10) 0.058(6) -0.047(7) 0.028(6) -0.056(7)
C33 0.041(4) 0.038(5) 0.038(4) -0.007(4) 0.007(4) 0.001(4)
C34 0.051(5) 0.041(5) 0.049(5) 0.000(4) 0.006(4) 0.000(4)
C35 0.060(6) 0.048(6) 0.043(5) 0.013(4) 0.013(4) -0.008(4)
C36 0.047(5) 0.063(6) 0.041(5) 0.016(4) 0.017(4) 0.002(4)

loop_
_atom_type_symbol
_atom_type_description
_atom_type_scat_dispersion_real
_atom_type_scat_dispersion_imag
_atom_type_scat_source
C C 0.0033 0.0016 'International Tables Vol C Tables 4.2.6.8 and 6.1.1.4'
H H 0.0000 0.0000 'International Tables Vol C Tables 4.2.6.8 and 6.1.1.4'
O O 0.0106 0.0060 'International Tables Vol C Tables 4.2.6.8 and 6.1.1.4'
Si Si 0.0817 0.0704 'International Tables Vol C Tables 4.2.6.8 and 6.1.1.4'
Lu Lu -0.4720 5.8584 'International Tables Vol C Tables 4.2.6.8 and 6.1.1.4'
W W -0.8490 6.8722 'International Tables Vol C Tables 4.2.6.8 and 6.1.1.4'

loop_
_geom_angle_atom_site_label_1
_geom_angle_atom_site_label_2
_geom_angle_atom_site_label_3
_geom_angle
O1 Lu1 C1 87.51(19)
O1 Lu1 C2 118.0(2)
C1 Lu1 C2 31.6(2)
O1 Lu1 C5 83.6(2)
C1 Lu1 C5 31.5(2)
C2 Lu1 C5 51.7(2)
O1 Lu1 C4 110.0(2)
C1 Lu1 C4 52.4(2)
C2 Lu1 C4 52.0(2)
C5 Lu1 C4 31.2(2)
O1 Lu1 C3 135.4(2)
C1 Lu1 C3 52.6(2)
C2 Lu1 C3 31.4(2)
C5 Lu1 C3 52.1(2)
C4 Lu1 C3 31.9(2)
O1 Lu1 W1 106.27(12)
C1 Lu1 W1 162.60(16)
C2 Lu1 W1 135.63(15)
C5 Lu1 W1 137.62(16)
C4 Lu1 W1 111.61(16)
C3 Lu1 W1 110.47(15)
O1 Lu1 W2 111.31(12)
C1 Lu1 W2 132.10(15)
C2 Lu1 W2 108.30(15)
C5 Lu1 W2 159.89(16)
C4 Lu1 W2 138.55(18)
C3 Lu1 W2 110.74(16)
W1 Lu1 W2 53.093(9)
C15A W1 C16A 36.77(8)
C15A W1 C14A 36.65(8)
C16A W1 C14A 60.78(13)
C15A W1 C14 41.00(9)
C16A W1 C14 58.38(12)
C14A W1 C14 9.7
C15A W1 C15 6.9
C16A W1 C15 42.27(9)
C14A W1 C15 30.48(7)
C14 W1 C15 35.78(8)
C15A W1 C17A 60.51(13)
C16A W1 C17A 36.06(9)
C14A W1 C17A 59.95(13)
C14 W1 C17A 51.84(11)
C15 W1 C17A 62.25(13)
C15A W1 C13A 60.39(13)
C16A W1 C13A 60.02(13)
C14A W1 C13A 35.89(8)
C14 W1 C13A 26.28(6)
C15 W1 C13A 57.30(12)
C17A W1 C13A 35.57(8)
C15A W1 C13 60.10(13)
C16A W1 C13 50.17(11)
C14A W1 C13 44.84(10)
C14 W1 C13 35.41(8)
C15 W1 C13 58.87(12)
C17A W1 C13 21.62(5)
C13A W1 C13 14.0
C15A W1 C16 28.86(7)
C16A W1 C16 11.3
C14A W1 C16 59.00(12)
C14 W1 C16 58.79(12)
C15 W1 C16 35.24(8)
C17A W1 C16 46.56(10)
C13A W1 C16 65.97(14)
C13 W1 C16 58.09(12)
C15A W1 C17 54.76(12)
C16A W1 C17 23.41(6)
C14A W1 C17 64.76(13)
C14 W1 C17 58.40(12)
C15 W1 C17 58.30(12)
C17A W1 C17 14.7
C13A W1 C17 47.92(11)
C13 W1 C17 34.71(8)
C16 W1 C17 34.61(8)
C15A W1 W2 118.35(12)
C16A W1 W2 132.55(13)
C14A W1 W2 130.19(14)
C14 W1 W2 139.43(14)
C15 W1 W2 118.82(12)
C17A W1 W2 163.81(15)
C13A W1 W2 160.18(16)
C13 W1 W2 174.14(15)
C16 W1 W2 123.73(12)
C17 W1 W2 150.02(15)
C15A W1 Lu1 176.00(13)
C16A W1 Lu1 145.06(13)
C14A W1 Lu1 139.36(12)
C14 W1 Lu1 135.18(12)
C15 W1 Lu1 169.25(13)
C17A W1 Lu1 118.87(12)
C13A W1 Lu1 116.57(12)
C13 W1 Lu1 117.69(11)
C16 W1 Lu1 153.81(13)
C17 W1 Lu1 125.72(12)
W2 W1 Lu1 63.477(11)
C24 W2 C25 36.9(3)
C24 W2 C23 35.8(3)
C25 W2 C23 60.5(3)
C24 W2 C26 59.5(3)
C25 W2 C26 35.5(3)
C23 W2 C26 59.1(3)
C24 W2 C27 58.9(3)
C25 W2 C27 59.5(3)
C23 W2 C27 35.1(3)
C26 W2 C27 35.3(3)
C24 W2 W1 179.7(2)
C25 W2 W1 143.1(2)
C23 W2 W1 144.5(2)
C26 W2 W1 120.7(2)
C27 W2 W1 121.4(2)
C24 W2 Lu1 116.31(17)
C25 W2 Lu1 128.2(2)
C23 W2 Lu1 130.95(18)
C26 W2 Lu1 159.6(3)
C27 W2 Lu1 163.0(2)
W1 W2 Lu1 63.430(10)
C33 O1 C36 104.7(6)
C33 O1 Lu1 125.4(4)
C36 O1 Lu1 121.4(5)
C12 Si1 C10 106.9(4)
C12 Si1 C11 108.1(4)
C10 Si1 C11 107.0(4)
C12 Si1 C1 111.5(3)
C10 Si1 C1 113.6(3)
C11 Si1 C1 109.6(4)
C2 C1 C5 106.9(6)
C2 C1 Si1 124.2(5)
C5 C1 Si1 128.0(5)
C2 C1 Lu1 74.2(4)
C5 C1 Lu1 75.4(4)
Si1 C1 Lu1 124.2(3)
C1 C2 C3 109.9(6)
C1 C2 C6 126.9(6)
C3 C2 C6 122.9(7)
C1 C2 Lu1 74.1(4)
C3 C2 Lu1 75.6(4)
C6 C2 Lu1 122.7(5)
C2 C3 C4 106.4(7)
C2 C3 C7 128.0(7)
C4 C3 C7 125.6(7)
C2 C3 Lu1 72.9(4)
C4 C3 Lu1 74.0(4)
C7 C3 Lu1 117.5(5)
C5 C4 C3 107.7(6)
C5 C4 C8 126.4(7)
C3 C4 C8 125.7(8)
C5 C4 Lu1 74.2(4)
C3 C4 Lu1 74.1(4)
C8 C4 Lu1 121.6(5)
C4 C5 C1 109.1(6)
C4 C5 C9 123.9(7)
C1 C5 C9 126.8(7)
C4 C5 Lu1 74.6(4)
C1 C5 Lu1 73.1(4)
C9 C5 Lu1 123.0(5)
C14A C13A C17A 108.0
C14A C13A C18A 126.0
C17A C13A C18A 126.0
C14A C13A W1 70.10(16)
C17A C13A W1 71.91(16)
C18A C13A W1 123.62(15)
C15A C14A C13A 108.0
C15A C14A C19A 126.0
C13A C14A C19A 126.0
C15A C14A W1 70.13(16)
C13A C14A W1 74.01(16)
C19A C14A W1 121.56(16)
C14A C15A C16A 108.0
C14A C15A C20A 126.0
C16A C15A C20A 126.0
C14A C15A W1 73.22(17)
C16A C15A W1 72.65(17)
C20A C15A W1 119.95(16)
C17A C16A C15A 108.0
C17A C16A C21A 126.0
C15A C16A C21A 126.0
C17A C16A W1 74.13(16)
C15A C16A W1 70.57(16)
C21A C16A W1 121.03(16)
C16A C17A C13A 108.0
C16A C17A C22A 126.0
C13A C17A C22A 126.0
C16A C17A W1 69.81(16)
C13A C17A W1 72.52(16)
C22A C17A W1 123.30(15)
C17 C13 C14 108.0
C17 C13 C18 126.0
C14 C13 C18 126.0
C17 C13 W1 74.19(16)
C14 C13 W1 70.26(16)
C18 C13 W1 121.26(15)
C15 C14 C13 108.0
C15 C14 C19 126.0
C13 C14 C19 126.0
C15 C14 W1 72.43(16)
C13 C14 W1 74.33(16)
C19 C14 W1 119.12(16)
C14 C15 C16 108.0
C14 C15 C20 126.0
C16 C15 C20 126.0
C14 C15 W1 71.78(16)
C16 C15 W1 74.60(16)
C20 C15 W1 119.46(16)
C17 C16 C15 108.0
C17 C16 C21 126.0
C15 C16 C21 126.0
C17 C16 W1 73.73(16)
C15 C16 W1 70.16(16)
C21 C16 W1 121.80(15)
C16 C17 C13 108.0
C16 C17 C22 126.0
C13 C17 C22 126.0
C16 C17 W1 71.66(15)
C13 C17 W1 71.10(15)
C22 C17 W1 122.90(15)
C27 C23 C24 108.1(7)
C27 C23 C28 125.7(8)
C24 C23 C28 125.3(8)
C27 C23 W2 73.9(5)
C24 C23 W2 71.3(4)
C28 C23 W2 129.1(5)
C23 C24 C25 108.1(7)
C23 C24 C29 125.3(7)
C25 C24 C29 126.4(8)
C23 C24 W2 72.9(4)
C25 C24 W2 71.8(4)
C29 C24 W2 124.7(5)
C26 C25 C24 106.2(7)
C26 C25 C30 127.2(9)
C24 C25 C30 126.0(9)
C26 C25 W2 73.3(5)
C24 C25 W2 71.3(4)
C30 C25 W2 127.0(6)
C25 C26 C27 109.1(7)
C25 C26 C31 126.4(11)
C27 C26 C31 124.5(10)
C25 C26 W2 71.1(4)
C27 C26 W2 73.2(5)
C31 C26 W2 124.0(6)
C23 C27 C26 108.4(8)
C23 C27 C32 124.5(10)
C26 C27 C32 127.1(9)
C23 C27 W2 71.1(5)
C26 C27 W2 71.5(5)
C32 C27 W2 124.9(6)
O1 C33 C34 105.9(7)
C33 C34 C35 104.1(7)
C36 C35 C34 104.4(7)
O1 C36 C35 104.2(7)

loop_
_geom_bond_atom_site_label_1
_geom_bond_atom_site_label_2
_geom_bond_distance
Lu1 O1 2.323(5)
Lu1 C1 2.592(6)
Lu1 C2 2.594(7)
Lu1 C5 2.622(7)
Lu1 C4 2.626(7)
Lu1 C3 2.628(8)
Lu1 W1 2.9292(4)
Lu1 W2 2.9304(4)
W1 C15A 2.256(4)
W1 C16A 2.283(5)
W1 C14A 2.296(5)
W1 C14 2.325(4)
W1 C15 2.334(4)
W1 C17A 2.340(5)
W1 C13A 2.348(5)
W1 C13 2.379(5)
W1 C16 2.392(5)
W1 C17 2.419(5)
W1 W2 2.6188(4)
W2 C24 2.282(7)
W2 C25 2.289(8)
W2 C23 2.303(8)
W2 C26 2.317(8)
W2 C27 2.338(8)
O1 C33 1.440(9)
O1 C36 1.445(10)
Si1 C12 1.867(8)
Si1 C10 1.869(8)
Si1 C11 1.873(8)
Si1 C1 1.875(7)
C1 C2 1.413(10)
C1 C5 1.415(9)
C2 C3 1.415(10)
C2 C6 1.499(9)
C3 C4 1.443(11)
C3 C7 1.479(10)
C4 C5 1.413(11)
C4 C8 1.497(11)
C5 C9 1.528(10)
C13A C14A 1.432(3)
C13A C17A 1.432(3)
C13A C18A 1.522(3)
C14A C15A 1.432(3)
C14A C19A 1.522(3)
C15A C16A 1.432(3)
C15A C20A 1.522(3)
C16A C17A 1.432(3)
C16A C21A 1.522(3)
C17A C22A 1.522(3)
C13 C17 1.431(3)
C13 C14 1.431(3)
C13 C18 1.522(3)
C14 C15 1.431(3)
C14 C19 1.522(3)
C15 C16 1.431(3)
C15 C20 1.522(3)
C16 C17 1.431(3)
C16 C21 1.522(3)
C17 C22 1.522(3)
C23 C27 1.398(11)
C23 C24 1.409(11)
C23 C28 1.498(12)
C24 C25 1.446(11)
C24 C29 1.496(10)
C25 C26 1.406(13)
C25 C30 1.497(12)
C26 C27 1.412(14)
C26 C31 1.517(11)
C27 C32 1.518(13)
C33 C34 1.517(12)
C34 C35 1.531(13)
C35 C36 1.499(12)
